data_7020899
loop_
_publ_author_name
'Ogata, Kenichi'
'Inomata, Sayuri'
'Fukuzawa, Shin-Ichi'

_publ_section_title
;
 Position-selective intramolecular aromatic C-H bond activation of
 1,2,3-triazol-5-ylidene (tzNHC) ligands in (p-cymene)ruthenium(ii)
 complexes.
;
_journal_issue 7
_journal_name_full 'Dalton transactions (Cambridge, England : 2003)'
_journal_page_first 2362
_journal_page_last 2365
_journal_paper_doi 10.1039/c2dt32368k
_journal_volume 42
_journal_year 2013
_chemical_formula_moiety 'C28 H32 Cl3 N3 Ru'
_chemical_formula_sum 'C28 H32 Cl3 N3 Ru'
_chemical_formula_weight 618.01
_space_group_IT_number 14
_symmetry_cell_setting monoclinic
_symmetry_Int_Tables_number 14
_symmetry_space_group_name_Hall '-P 2yn'
_symmetry_space_group_name_H-M 'P 1 21/n 1'
_atom_sites_solution_hydrogens geom
_atom_sites_solution_primary direct
_atom_sites_solution_secondary difmap
_cell_angle_alpha 90.0000
_cell_angle_beta 94.1936(7)
_cell_angle_gamma 90.0000
_cell_formula_units_Z 4
_cell_length_a 10.8748(3)
_cell_length_b 9.40475(19)
_cell_length_c 26.8586(6)
_cell_measurement_reflns_used 20447
_cell_measurement_temperature 198
_cell_measurement_theta_max 27.50
_cell_measurement_theta_min 3.00
_cell_volume 2739.60(11)
_computing_cell_refinement 'RAPID AUTO'
_computing_data_collection 'RAPID AUTO (Rigaku, ????)'
_computing_data_reduction 'RAPID AUTO'
_computing_molecular_graphics 'CrystalStructure 4.0'
_computing_publication_material 'CrystalStructure 4.0 (Rigaku, 2010)'
_computing_structure_refinement 'CRYSTALS (Carruthers, et al., 1999)'
_computing_structure_solution SIR97
_diffrn_ambient_temperature 198
_diffrn_detector_area_resol_mean 10.000
_diffrn_measured_fraction_theta_full 0.997
_diffrn_measured_fraction_theta_max 0.997
_diffrn_measurement_device_type 'Rigaku R-AXIS RAPID'
_diffrn_measurement_method \w
_diffrn_radiation_type 'Mo K\a'
_diffrn_radiation_wavelength 0.71075
_diffrn_reflns_av_R_equivalents 0.0345
_diffrn_reflns_limit_h_max 14
_diffrn_reflns_limit_h_min -14
_diffrn_reflns_limit_k_max 12
_diffrn_reflns_limit_k_min -12
_diffrn_reflns_limit_l_max 34
_diffrn_reflns_limit_l_min -34
_diffrn_reflns_number 25311
_diffrn_reflns_theta_full 27.49
_diffrn_reflns_theta_max 27.48
_diffrn_standards_number 0
_exptl_absorpt_coefficient_mu 0.887
_exptl_absorpt_correction_T_max 0.932
_exptl_absorpt_correction_T_min 0.872
_exptl_absorpt_correction_type numerical
_exptl_absorpt_process_details 'NUMABS (Rigaku, 1999)'
_exptl_crystal_colour pale_orange
_exptl_crystal_density_diffrn 1.498
_exptl_crystal_density_method 'not measured'
_exptl_crystal_description block
_exptl_crystal_F_000 1264.00
_exptl_crystal_size_max 0.180
_exptl_crystal_size_mid 0.100
_exptl_crystal_size_min 0.080
_refine_diff_density_max 0.441
_refine_diff_density_min -0.605
_refine_ls_extinction_method none
_refine_ls_goodness_of_fit_ref 1.000
_refine_ls_hydrogen_treatment constr
_refine_ls_number_parameters 348
_refine_ls_number_reflns 6265
_refine_ls_R_factor_gt 0.0302
_refine_ls_shift/su_max 0.000
_refine_ls_structure_factor_coef Fsqd
_refine_ls_weighting_details 'w = 1/[4.1600\s(Fo^2^)]/(4Fo^2^)'
_refine_ls_weighting_scheme calc
_refine_ls_wR_factor_ref 0.0541
_reflns_number_gt 5599
_reflns_number_total 6265
_reflns_threshold_expression F^2^>2.0\s(F^2^)
_cod_data_source_file c2dt32368k.txt
_cod_data_source_block C27H30ClN3Ru.CH2Cl2
_cod_original_cell_volume 2739.59(10)
_cod_database_code 7020899

loop_
_symmetry_equiv_pos_site_id
_symmetry_equiv_pos_as_xyz
1 +X,+Y,+Z
2 1/2-X,1/2+Y,1/2-Z
3 -X,-Y,-Z
4 1/2+X,1/2-Y,1/2+Z

loop_
_atom_site_label
_atom_site_type_symbol
_atom_site_fract_x
_atom_site_fract_y
_atom_site_fract_z
_atom_site_U_iso_or_equiv
_atom_site_adp_type
_atom_site_occupancy
_atom_site_symmetry_multiplicity
_atom_site_calc_flag
_atom_site_refinement_flags
Ru(1) Ru 0.31707(2) 0.266270(10) 0.117340(10) 0.02109(5) Uani 1.0 4 d .
Cl(1) Cl 0.44513(5) 0.12440(5) 0.06583(2) 0.03168(15) Uani 1.0 4 d .
Cl(2) Cl 0.65193(7) 0.47353(8) 0.42324(2) 0.0663(3) Uani 1.0 4 d .
Cl(3) Cl 0.63840(8) 0.62779(8) 0.51604(3) 0.0711(3) Uani 1.0 4 d .
N(1) N 0.53357(16) 0.61474(15) 0.09216(5) 0.0256(5) Uani 1.0 4 d .
N(2) N 0.59737(17) 0.58806(15) 0.13566(5) 0.0269(5) Uani 1.0 4 d .
N(3) N 0.54269(16) 0.46837(15) 0.15114(5) 0.0228(5) Uani 1.0 4 d .
C(1) C 0.27365(19) 0.38087(19) 0.05191(6) 0.0240(6) Uani 1.0 4 d .
C(2) C 0.1777(2) 0.3484(3) 0.01651(7) 0.0325(7) Uani 1.0 4 d .
C(3) C 0.1576(3) 0.4279(3) -0.02734(7) 0.0405(7) Uani 1.0 4 d .
C(4) C 0.2336(3) 0.5394(3) -0.03705(7) 0.0396(7) Uani 1.0 4 d .
C(5) C 0.3316(3) 0.5758(2) -0.00339(7) 0.0313(6) Uani 1.0 4 d .
C(6) C 0.3495(2) 0.49744(19) 0.04074(6) 0.0246(6) Uani 1.0 4 d .
C(7) C 0.44540(19) 0.51772(18) 0.08088(6) 0.0223(6) Uani 1.0 4 d .
C(8) C 0.44748(18) 0.41994(18) 0.11994(6) 0.0205(5) Uani 1.0 4 d .
C(9) C 0.5664(3) 0.74242(19) 0.06452(7) 0.0380(7) Uani 1.0 4 d .
C(10) C 0.58126(19) 0.41586(18) 0.20075(6) 0.0223(6) Uani 1.0 4 d .
C(11) C 0.5457(2) 0.49342(19) 0.24137(7) 0.0260(6) Uani 1.0 4 d .
C(12) C 0.5793(3) 0.4399(2) 0.28867(7) 0.0340(7) Uani 1.0 4 d .
C(13) C 0.6469(3) 0.3158(3) 0.29432(7) 0.0384(7) Uani 1.0 4 d .
C(14) C 0.6794(2) 0.2409(2) 0.25317(7) 0.0341(7) Uani 1.0 4 d .
C(15) C 0.64664(19) 0.28914(19) 0.20505(7) 0.0266(6) Uani 1.0 4 d .
C(16) C 0.4749(3) 0.6305(2) 0.23535(7) 0.0342(7) Uani 1.0 4 d .
C(17) C 0.6802(3) 0.2053(2) 0.16036(7) 0.0366(7) Uani 1.0 4 d .
C(18) C 0.1504(2) 0.3317(2) 0.15038(7) 0.0255(6) Uani 1.0 4 d .
C(19) C 0.2504(2) 0.3324(2) 0.18728(6) 0.0262(6) Uani 1.0 4 d .
C(20) C 0.3208(2) 0.2075(2) 0.19938(7) 0.0300(6) Uani 1.0 4 d .
C(21) C 0.2973(3) 0.0830(2) 0.17256(7) 0.0333(7) Uani 1.0 4 d .
C(22) C 0.1962(3) 0.0807(2) 0.13526(7) 0.0337(7) Uani 1.0 4 d .
C(23) C 0.1238(2) 0.1994(2) 0.12547(7) 0.0301(6) Uani 1.0 4 d .
C(24) C 0.0688(3) 0.4593(3) 0.13838(7) 0.0346(7) Uani 1.0 4 d .
C(25) C 0.1335(3) 0.6023(2) 0.14564(9) 0.0505(8) Uani 1.0 4 d .
C(26) C -0.0451(3) 0.4506(3) 0.16815(9) 0.0483(8) Uani 1.0 4 d .
C(27) C 0.3762(3) -0.0475(3) 0.18052(9) 0.0546(9) Uani 1.0 4 d .
C(28) C 0.7339(3) 0.5330(3) 0.47771(9) 0.0577(9) Uani 1.0 4 d .
H(1) H 0.1263 0.2721 0.0223 0.0385 Uiso 1.0 4 calc R
H(2) H 0.0926 0.4045 -0.0503 0.0477 Uiso 1.0 4 calc R
H(3) H 0.2189 0.5908 -0.0665 0.0470 Uiso 1.0 4 calc R
H(4) H 0.3839 0.6510 -0.0096 0.0371 Uiso 1.0 4 calc R
H(5) H 0.5973 0.7148 0.0334 0.0459 Uiso 1.0 4 calc R
H(6) H 0.4946 0.8010 0.0582 0.0461 Uiso 1.0 4 calc R
H(7) H 0.6286 0.7949 0.0839 0.0461 Uiso 1.0 4 calc R
H(8) H 0.5560 0.4878 0.3168 0.0403 Uiso 1.0 4 calc R
H(9) H 0.6700 0.2821 0.3262 0.0452 Uiso 1.0 4 calc R
H(10) H 0.7251 0.1576 0.2574 0.0396 Uiso 1.0 4 calc R
H(11) H 0.4147 0.6232 0.2075 0.0412 Uiso 1.0 4 calc R
H(12) H 0.4341 0.6498 0.2651 0.0413 Uiso 1.0 4 calc R
H(13) H 0.5311 0.7064 0.2296 0.0416 Uiso 1.0 4 calc R
H(14) H 0.7125 0.2676 0.1362 0.0443 Uiso 1.0 4 calc R
H(15) H 0.7412 0.1354 0.1706 0.0442 Uiso 1.0 4 calc R
H(16) H 0.6078 0.1585 0.1457 0.0444 Uiso 1.0 4 calc R
H(17) H 0.2702 0.4169 0.2040 0.0312 Uiso 1.0 4 calc R
H(18) H 0.3823 0.2089 0.2253 0.0361 Uiso 1.0 4 calc R
H(19) H 0.1781 -0.0028 0.1177 0.0407 Uiso 1.0 4 calc R
H(20) H 0.0557 0.1938 0.1025 0.0360 Uiso 1.0 4 calc R
H(21) H 0.0404 0.4524 0.1030 0.0417 Uiso 1.0 4 calc R
H(22) H 0.1596 0.6145 0.1803 0.0609 Uiso 1.0 4 calc R
H(23) H 0.2043 0.6040 0.1263 0.0613 Uiso 1.0 4 calc R
H(24) H 0.0785 0.6781 0.1350 0.0612 Uiso 1.0 4 calc R
H(25) H -0.0222 0.4707 0.2026 0.0582 Uiso 1.0 4 calc R
H(26) H -0.1058 0.5180 0.1555 0.0585 Uiso 1.0 4 calc R
H(27) H -0.0786 0.3563 0.1651 0.0584 Uiso 1.0 4 calc R
H(28) H 0.3312 -0.1198 0.1967 0.0664 Uiso 1.0 4 calc R
H(29) H 0.3994 -0.0825 0.1490 0.0659 Uiso 1.0 4 calc R
H(30) H 0.4489 -0.0231 0.2012 0.0660 Uiso 1.0 4 calc R
H(31) H 0.7691 0.4526 0.4963 0.0693 Uiso 1.0 4 calc R
H(32) H 0.7995 0.5960 0.4688 0.0695 Uiso 1.0 4 calc R

loop_
_atom_site_aniso_label
_atom_site_aniso_U_11
_atom_site_aniso_U_22
_atom_site_aniso_U_33
_atom_site_aniso_U_12
_atom_site_aniso_U_13
_atom_site_aniso_U_23
Ru(1) 0.02230(10) 0.02214(9) 0.01864(8) -0.00085(7) 0.00009(6) 0.00232(6)
Cl(1) 0.0341(4) 0.0325(3) 0.0285(3) 0.0036(3) 0.0029(3) -0.0033(2)
Cl(2) 0.0587(6) 0.0961(6) 0.0429(4) 0.0195(5) -0.0041(4) 0.0081(4)
Cl(3) 0.0809(7) 0.0692(5) 0.0648(5) 0.0037(5) 0.0155(5) 0.0030(4)
N(1) 0.0315(12) 0.0233(8) 0.0223(8) -0.0003(8) 0.0045(8) 0.0050(7)
N(2) 0.0293(12) 0.0262(9) 0.0252(9) -0.0037(8) 0.0012(8) 0.0006(7)
N(3) 0.0240(11) 0.0229(8) 0.0214(8) -0.0011(8) 0.0010(8) 0.0025(7)
C(1) 0.0245(13) 0.0284(10) 0.0189(9) 0.0059(9) 0.0008(9) 0.0012(8)
C(2) 0.0297(14) 0.0406(13) 0.0267(11) 0.0003(11) -0.0008(10) 0.0037(10)
C(3) 0.0366(16) 0.0546(15) 0.0283(11) 0.0071(13) -0.0120(11) 0.0044(11)
C(4) 0.0493(18) 0.0439(13) 0.0246(11) 0.0121(13) -0.0034(11) 0.0113(10)
C(5) 0.0399(16) 0.0288(11) 0.0254(10) 0.0072(10) 0.0024(10) 0.0064(9)
C(6) 0.0262(13) 0.0274(10) 0.0203(10) 0.0074(9) 0.0023(9) 0.0015(8)
C(7) 0.0244(13) 0.0216(10) 0.0213(10) 0.0016(9) 0.0053(9) 0.0008(8)
C(8) 0.0203(12) 0.0217(10) 0.0192(9) 0.0033(9) -0.0001(9) -0.0014(8)
C(9) 0.0511(17) 0.0284(12) 0.0354(12) -0.0094(11) 0.0093(11) 0.0073(9)
C(10) 0.0217(12) 0.0254(10) 0.0192(9) -0.0039(9) -0.0031(9) 0.0034(8)
C(11) 0.0250(13) 0.0262(10) 0.0264(10) -0.0047(9) -0.0006(10) -0.0009(9)
C(12) 0.0406(16) 0.0387(12) 0.0223(10) -0.0074(11) -0.0003(10) -0.0043(9)
C(13) 0.0419(17) 0.0435(13) 0.0283(11) -0.0041(12) -0.0078(11) 0.0092(10)
C(14) 0.0318(14) 0.0324(12) 0.0368(12) 0.0025(11) -0.0059(11) 0.0068(10)
C(15) 0.0212(13) 0.0273(11) 0.0306(11) -0.0006(9) -0.0016(9) 0.0006(9)
C(16) 0.0383(16) 0.0331(12) 0.0313(11) 0.0026(11) 0.0041(11) -0.0069(9)
C(17) 0.0361(16) 0.0345(12) 0.0385(12) 0.0113(11) -0.0013(11) -0.0002(10)
C(18) 0.0228(13) 0.0323(11) 0.0219(10) -0.0029(10) 0.0045(9) 0.0014(9)
C(19) 0.0284(14) 0.0312(11) 0.0197(10) -0.0062(10) 0.0057(9) 0.0007(9)
C(20) 0.0289(14) 0.0412(12) 0.0198(10) -0.0018(10) 0.0022(9) 0.0094(9)
C(21) 0.0378(16) 0.0311(12) 0.0321(11) 0.0005(11) 0.0108(11) 0.0109(10)
C(22) 0.0405(16) 0.0261(11) 0.0355(12) -0.0097(11) 0.0100(11) 0.0001(9)
C(23) 0.0241(13) 0.0406(12) 0.0255(11) -0.0097(10) 0.0011(10) 0.0016(9)
C(24) 0.0295(15) 0.0439(13) 0.0302(11) 0.0083(11) 0.0009(10) 0.0019(10)
C(25) 0.0487(19) 0.0365(13) 0.0679(17) 0.0119(13) 0.0148(14) 0.0068(12)
C(26) 0.0340(17) 0.0571(16) 0.0542(15) 0.0092(13) 0.0065(13) 0.0003(12)
C(27) 0.071(3) 0.0374(13) 0.0562(16) 0.0161(14) 0.0128(15) 0.0201(12)
C(28) 0.0444(19) 0.0665(17) 0.0612(17) 0.0021(15) -0.0025(15) 0.0084(14)

loop_
_atom_type_symbol
_atom_type_description
_atom_type_scat_dispersion_real
_atom_type_scat_dispersion_imag
_atom_type_scat_source
C C 0.0033 0.0016
;
International Tables for Crystallography
(1992, Vol. C, Tables 4.2.6.8 and 6.1.1.4)
;
H H 0.0000 0.0000
;
International Tables for Crystallography
(1992, Vol. C, Table 6.1.1.4)
;
N N 0.0061 0.0033
;
International Tables for Crystallography
(1992, Vol. C, Tables 4.2.6.8 and 6.1.1.4)
;
Cl Cl 0.1484 0.1585
;
International Tables for Crystallography
(1992, Vol. C, Tables 4.2.6.8 and 6.1.1.4)
;
Ru Ru -1.2594 0.8363
;
International Tables for Crystallography
(1992, Vol. C, Tables 4.2.6.8 and 6.1.1.4)
;

loop_
_geom_angle_atom_site_label_1
_geom_angle_atom_site_label_2
_geom_angle_atom_site_label_3
_geom_angle
_geom_angle_publ_flag
Cl(1) Ru(1) C(1) 84.72(6) yes
Cl(1) Ru(1) C(8) 88.99(6) yes
Cl(1) Ru(1) C(18) 157.00(6) yes
Cl(1) Ru(1) C(19) 153.85(6) yes
Cl(1) Ru(1) C(20) 116.64(6) yes
Cl(1) Ru(1) C(21) 92.31(6) yes
Cl(1) Ru(1) C(22) 93.65(6) yes
Cl(1) Ru(1) C(23) 119.08(6) yes
C(1) Ru(1) C(8) 76.99(7) yes
C(1) Ru(1) C(18) 93.08(8) yes
C(1) Ru(1) C(19) 121.04(8) yes
C(1) Ru(1) C(20) 158.56(8) yes
C(1) Ru(1) C(21) 155.05(8) yes
C(1) Ru(1) C(22) 118.66(8) yes
C(1) Ru(1) C(23) 94.12(8) yes
C(8) Ru(1) C(18) 112.87(8) yes
C(8) Ru(1) C(19) 92.48(8) yes
C(8) Ru(1) C(20) 100.24(7) yes
C(8) Ru(1) C(21) 127.82(8) yes
C(8) Ru(1) C(22) 164.29(7) yes
C(8) Ru(1) C(23) 149.97(8) yes
C(18) Ru(1) C(19) 38.31(8) yes
C(18) Ru(1) C(20) 68.13(8) yes
C(18) Ru(1) C(21) 80.08(8) yes
C(18) Ru(1) C(22) 67.33(8) yes
C(18) Ru(1) C(23) 38.12(8) yes
C(19) Ru(1) C(20) 37.52(8) yes
C(19) Ru(1) C(21) 66.40(7) yes
C(19) Ru(1) C(22) 78.41(8) yes
C(19) Ru(1) C(23) 67.35(8) yes
C(20) Ru(1) C(21) 35.42(7) yes
C(20) Ru(1) C(22) 64.79(7) yes
C(20) Ru(1) C(23) 77.61(8) yes
C(21) Ru(1) C(22) 36.67(8) yes
C(21) Ru(1) C(23) 65.75(8) yes
C(22) Ru(1) C(23) 35.89(8) yes
N(2) N(1) C(7) 112.70(14) yes
N(2) N(1) C(9) 117.70(16) yes
C(7) N(1) C(9) 129.59(15) yes
N(1) N(2) N(3) 102.29(14) yes
N(2) N(3) C(8) 114.88(14) yes
N(2) N(3) C(10) 117.42(15) yes
C(8) N(3) C(10) 127.28(16) yes
Ru(1) C(1) C(2) 125.03(15) yes
Ru(1) C(1) C(6) 118.60(13) yes
C(2) C(1) C(6) 116.31(16) yes
C(1) C(2) C(3) 121.4(2) yes
C(2) C(3) C(4) 120.6(2) yes
C(3) C(4) C(5) 120.59(19) yes
C(4) C(5) C(6) 118.3(2) yes
C(1) C(6) C(5) 122.72(18) yes
C(1) C(6) C(7) 109.93(15) yes
C(5) C(6) C(7) 127.34(19) yes
N(1) C(7) C(6) 135.82(16) yes
N(1) C(7) C(8) 107.85(15) yes
C(6) C(7) C(8) 116.23(17) yes
Ru(1) C(8) N(3) 139.45(13) yes
Ru(1) C(8) C(7) 118.21(13) yes
N(3) C(8) C(7) 102.25(16) yes
N(3) C(10) C(11) 117.57(16) yes
N(3) C(10) C(15) 118.66(16) yes
C(11) C(10) C(15) 123.72(16) yes
C(10) C(11) C(12) 117.23(18) yes
C(10) C(11) C(16) 122.32(17) yes
C(12) C(11) C(16) 120.44(18) yes
C(11) C(12) C(13) 120.55(19) yes
C(12) C(13) C(14) 120.60(18) yes
C(13) C(14) C(15) 121.00(19) yes
C(10) C(15) C(14) 116.88(17) yes
C(10) C(15) C(17) 122.46(17) yes
C(14) C(15) C(17) 120.66(17) yes
Ru(1) C(18) C(19) 70.42(12) yes
Ru(1) C(18) C(23) 73.00(13) yes
Ru(1) C(18) C(24) 129.34(15) yes
C(19) C(18) C(23) 116.65(18) yes
C(19) C(18) C(24) 123.64(17) yes
C(23) C(18) C(24) 119.63(18) yes
Ru(1) C(19) C(18) 71.27(11) yes
Ru(1) C(19) C(20) 75.63(12) yes
C(18) C(19) C(20) 121.83(17) yes
Ru(1) C(20) C(19) 66.86(10) yes
Ru(1) C(20) C(21) 73.26(11) yes
C(19) C(20) C(21) 120.04(18) yes
Ru(1) C(21) C(20) 71.32(11) yes
Ru(1) C(21) C(22) 70.28(11) yes
Ru(1) C(21) C(27) 128.73(17) yes
C(20) C(21) C(22) 118.60(19) yes
C(20) C(21) C(27) 122.2(2) yes
C(22) C(21) C(27) 119.17(18) yes
Ru(1) C(22) C(21) 73.05(12) yes
Ru(1) C(22) C(23) 70.56(12) yes
C(21) C(22) C(23) 121.26(18) yes
Ru(1) C(23) C(18) 68.88(12) yes
Ru(1) C(23) C(22) 73.56(14) yes
C(18) C(23) C(22) 121.40(19) yes
C(18) C(24) C(25) 114.46(19) yes
C(18) C(24) C(26) 109.38(18) yes
C(25) C(24) C(26) 111.46(19) yes
Cl(2) C(28) Cl(3) 111.41(16) yes
C(1) C(2) H(1) 118.912 no
C(3) C(2) H(1) 119.684 no
C(2) C(3) H(2) 119.791 no
C(4) C(3) H(2) 119.576 no
C(3) C(4) H(3) 119.418 no
C(5) C(4) H(3) 119.997 no
C(4) C(5) H(4) 121.462 no
C(6) C(5) H(4) 120.197 no
N(1) C(9) H(5) 109.411 no
N(1) C(9) H(6) 109.573 no
N(1) C(9) H(7) 109.519 no
H(5) C(9) H(6) 109.445 no
H(5) C(9) H(7) 109.443 no
H(6) C(9) H(7) 109.437 no
C(11) C(12) H(8) 119.861 no
C(13) C(12) H(8) 119.593 no
C(12) C(13) H(9) 119.584 no
C(14) C(13) H(9) 119.809 no
C(13) C(14) H(10) 119.976 no
C(15) C(14) H(10) 119.019 no
C(11) C(16) H(11) 109.720 no
C(11) C(16) H(12) 109.674 no
C(11) C(16) H(13) 109.104 no
H(11) C(16) H(12) 109.442 no
H(11) C(16) H(13) 109.447 no
H(12) C(16) H(13) 109.439 no
C(15) C(17) H(14) 109.973 no
C(15) C(17) H(15) 109.425 no
C(15) C(17) H(16) 109.099 no
H(14) C(17) H(15) 109.443 no
H(14) C(17) H(16) 109.445 no
H(15) C(17) H(16) 109.441 no
Ru(1) C(19) H(17) 125.964 no
C(18) C(19) H(17) 118.712 no
C(20) C(19) H(17) 119.460 no
Ru(1) C(20) H(18) 133.273 no
C(19) C(20) H(18) 120.217 no
C(21) C(20) H(18) 119.743 no
Ru(1) C(22) H(19) 130.546 no
C(21) C(22) H(19) 119.452 no
C(23) C(22) H(19) 119.275 no
Ru(1) C(23) H(20) 131.695 no
C(18) C(23) H(20) 118.804 no
C(22) C(23) H(20) 119.790 no
C(18) C(24) H(21) 106.996 no
C(25) C(24) H(21) 107.008 no
C(26) C(24) H(21) 107.163 no
C(24) C(25) H(22) 109.239 no
C(24) C(25) H(23) 109.063 no
C(24) C(25) H(24) 110.193 no
H(22) C(25) H(23) 109.445 no
H(22) C(25) H(24) 109.439 no
H(23) C(25) H(24) 109.447 no
C(24) C(26) H(25) 109.467 no
C(24) C(26) H(26) 110.113 no
C(24) C(26) H(27) 108.928 no
H(25) C(26) H(26) 109.438 no
H(25) C(26) H(27) 109.435 no
H(26) C(26) H(27) 109.444 no
C(21) C(27) H(28) 109.766 no
C(21) C(27) H(29) 109.818 no
C(21) C(27) H(30) 108.920 no
H(28) C(27) H(29) 109.446 no
H(28) C(27) H(30) 109.444 no
H(29) C(27) H(30) 109.432 no
Cl(2) C(28) H(31) 109.822 no
Cl(2) C(28) H(32) 109.211 no
Cl(3) C(28) H(31) 108.769 no
Cl(3) C(28) H(32) 108.106 no
H(31) C(28) H(32) 109.491 no

loop_
_geom_bond_atom_site_label_1
_geom_bond_atom_site_label_2
_geom_bond_distance
_geom_bond_publ_flag
Ru(1) Cl(1) 2.4322(6) yes
Ru(1) C(1) 2.0860(17) yes
Ru(1) C(8) 2.0225(19) yes
Ru(1) C(18) 2.165(3) yes
Ru(1) C(19) 2.1540(18) yes
Ru(1) C(20) 2.2692(19) yes
Ru(1) C(21) 2.294(2) yes
Ru(1) C(22) 2.257(2) yes
Ru(1) C(23) 2.220(3) yes
Cl(2) C(28) 1.749(3) yes
Cl(3) C(28) 1.758(3) yes
N(1) N(2) 1.338(2) yes
N(1) C(7) 1.342(3) yes
N(1) C(9) 1.469(3) yes
N(2) N(3) 1.353(3) yes
N(3) C(8) 1.362(3) yes
N(3) C(10) 1.454(2) yes
C(1) C(2) 1.393(3) yes
C(1) C(6) 1.417(3) yes
C(2) C(3) 1.398(3) yes
C(3) C(4) 1.371(4) yes
C(4) C(5) 1.389(3) yes
C(5) C(6) 1.397(3) yes
C(6) C(7) 1.457(3) yes
C(7) C(8) 1.394(3) yes
C(10) C(11) 1.390(3) yes
C(10) C(15) 1.388(3) yes
C(11) C(12) 1.390(3) yes
C(11) C(16) 1.504(3) yes
C(12) C(13) 1.382(3) yes
C(13) C(14) 1.378(3) yes
C(14) C(15) 1.391(3) yes
C(15) C(17) 1.503(3) yes
C(18) C(19) 1.417(3) yes
C(18) C(23) 1.433(3) yes
C(18) C(24) 1.513(3) yes
C(19) C(20) 1.427(3) yes
C(20) C(21) 1.388(3) yes
C(21) C(22) 1.432(3) yes
C(21) C(27) 1.504(3) yes
C(22) C(23) 1.380(3) yes
C(24) C(25) 1.524(3) yes
C(24) C(26) 1.524(4) yes
C(2) H(1) 0.930 no
C(3) H(2) 0.930 no
C(4) H(3) 0.930 no
C(5) H(4) 0.930 no
C(9) H(5) 0.960 no
C(9) H(6) 0.960 no
C(9) H(7) 0.960 no
C(12) H(8) 0.930 no
C(13) H(9) 0.930 no
C(14) H(10) 0.930 no
C(16) H(11) 0.960 no
C(16) H(12) 0.960 no
C(16) H(13) 0.960 no
C(17) H(14) 0.960 no
C(17) H(15) 0.960 no
C(17) H(16) 0.960 no
C(19) H(17) 0.930 no
C(20) H(18) 0.930 no
C(22) H(19) 0.930 no
C(23) H(20) 0.930 no
C(24) H(21) 0.980 no
C(25) H(22) 0.960 no
C(25) H(23) 0.960 no
C(25) H(24) 0.960 no
C(26) H(25) 0.960 no
C(26) H(26) 0.960 no
C(26) H(27) 0.960 no
C(27) H(28) 0.960 no
C(27) H(29) 0.960 no
C(27) H(30) 0.960 no
C(28) H(31) 0.970 no
C(28) H(32) 0.970 no

loop_
_geom_contact_atom_site_label_1
_geom_contact_atom_site_label_2
_geom_contact_distance
_geom_contact_publ_flag
_geom_contact_site_symmetry_2
Cl(1) C(17) 3.551(3) no .
N(1) C(5) 3.274(3) no .
N(1) C(10) 3.472(3) no .
N(2) C(11) 3.066(3) no .
N(2) C(15) 3.394(3) no .
N(2) C(16) 3.102(3) no .
N(3) C(6) 3.517(3) no .
N(3) C(9) 3.494(3) no .
N(3) C(16) 2.868(3) no .
N(3) C(17) 2.892(3) no .
C(1) C(4) 2.823(3) no .
C(1) C(24) 3.415(3) no .
C(2) C(5) 2.791(3) no .
C(2) C(23) 3.335(3) no .
C(3) C(6) 2.751(3) no .
C(5) C(9) 3.409(3) no .
C(6) C(9) 3.325(3) no .
C(7) C(10) 3.574(3) no .
C(8) C(11) 3.427(3) no .
C(8) C(15) 3.272(3) no .
C(8) C(17) 3.355(3) no .
C(10) C(13) 2.729(3) no .
C(10) C(20) 3.442(3) no .
C(11) C(14) 2.790(3) no .
C(12) C(15) 2.798(3) no .
C(19) C(25) 3.017(3) no .
C(19) C(26) 3.403(4) no .
C(23) C(26) 3.252(4) no .
Cl(1) C(28) 3.503(3) no 4_454
Cl(3) C(5) 3.552(3) no 4_565
N(1) C(4) 3.354(3) no 3_665
N(1) C(5) 3.400(3) no 3_665
N(2) C(4) 3.542(3) no 3_665
C(4) N(1) 3.354(3) no 3_665
C(4) N(2) 3.542(3) no 3_665
C(4) C(9) 3.541(4) no 3_665
C(5) Cl(3) 3.552(3) no 4_464
C(5) N(1) 3.400(3) no 3_665
C(5) C(7) 3.424(3) no 3_665
C(7) C(5) 3.424(3) no 3_665
C(9) C(4) 3.541(4) no 3_665
C(16) C(27) 3.502(3) no 1_565
C(27) C(16) 3.502(3) no 1_545
C(28) Cl(1) 3.503(3) no 4_555
Ru(1) H(1) 3.1690 no .
Ru(1) H(16) 3.3547 no .
Ru(1) H(21) 3.4780 no .
Ru(1) H(23) 3.4201 no .
Ru(1) H(29) 3.4893 no .
Cl(1) H(16) 2.6990 no .
Cl(1) H(19) 3.5210 no .
Cl(1) H(29) 3.0307 no .
N(1) H(4) 3.0951 no .
N(1) H(11) 3.4432 no .
N(2) H(5) 2.9944 no .
N(2) H(6) 3.0416 no .
N(2) H(7) 2.4295 no .
N(2) H(11) 2.8871 no .
N(2) H(13) 2.8959 no .
N(2) H(14) 3.2633 no .
N(3) H(11) 2.5798 no .
N(3) H(13) 3.0828 no .
N(3) H(14) 2.6918 no .
N(3) H(16) 3.0048 no .
N(3) H(17) 3.4125 no .
C(1) H(2) 3.2668 no .
C(1) H(4) 3.3024 no .
C(1) H(20) 3.3218 no .
C(1) H(21) 3.0460 no .
C(1) H(23) 3.0303 no .
C(2) H(3) 3.2415 no .
C(2) H(20) 3.1086 no .
C(2) H(21) 3.0146 no .
C(3) H(4) 3.2424 no .
C(4) H(1) 3.2392 no .
C(5) H(2) 3.2337 no .
C(5) H(5) 3.2587 no .
C(5) H(6) 3.1523 no .
C(6) H(1) 3.2324 no .
C(6) H(3) 3.2370 no .
C(6) H(5) 3.3999 no .
C(6) H(6) 3.2795 no .
C(6) H(23) 3.0505 no .
C(7) H(4) 2.7715 no .
C(7) H(5) 2.8461 no .
C(7) H(6) 2.7939 no .
C(7) H(7) 3.2787 no .
C(7) H(11) 3.5810 no .
C(7) H(23) 3.0803 no .
C(8) H(11) 3.0713 no .
C(8) H(14) 3.2198 no .
C(8) H(16) 3.0640 no .
C(8) H(17) 3.0743 no .
C(8) H(18) 3.5706 no .
C(8) H(23) 3.1761 no .
C(9) H(4) 2.8388 no .
C(10) H(8) 3.2204 no .
C(10) H(10) 3.2108 no .
C(10) H(11) 2.6765 no .
C(10) H(12) 3.2857 no .
C(10) H(13) 2.9024 no .
C(10) H(14) 2.7111 no .
C(10) H(15) 3.2929 no .
C(10) H(16) 2.8611 no .
C(10) H(17) 3.3899 no .
C(10) H(18) 3.0191 no .
C(11) H(9) 3.2427 no .
C(11) H(17) 3.1720 no .
C(11) H(18) 3.2237 no .
C(12) H(10) 3.2350 no .
C(12) H(11) 3.2188 no .
C(12) H(12) 2.5775 no .
C(12) H(13) 2.9921 no .
C(12) H(18) 3.4161 no .
C(13) H(18) 3.4561 no .
C(14) H(8) 3.2320 no .
C(14) H(14) 3.1981 no .
C(14) H(15) 2.5627 no .
C(14) H(16) 3.0337 no .
C(14) H(18) 3.2767 no .
C(15) H(9) 3.2462 no .
C(15) H(18) 3.0593 no .
C(16) H(8) 2.6612 no .
C(16) H(17) 3.0700 no .
C(17) H(10) 2.6532 no .
C(17) H(30) 3.5416 no .
C(18) H(1) 3.4756 no .
C(18) H(18) 3.3174 no .
C(18) H(19) 3.2861 no .
C(18) H(22) 2.7774 no .
C(18) H(23) 2.7161 no .
C(18) H(24) 3.3681 no .
C(18) H(25) 2.7545 no .
C(18) H(26) 3.3028 no .
C(18) H(27) 2.5609 no .
C(19) H(11) 3.2902 no .
C(19) H(20) 3.2652 no .
C(19) H(21) 3.2957 no .
C(19) H(22) 2.8321 no .
C(19) H(23) 3.0568 no .
C(19) H(25) 3.2914 no .
C(19) H(27) 3.5916 no .
C(20) H(16) 3.5618 no .
C(20) H(19) 3.2615 no .
C(20) H(28) 3.0810 no .
C(20) H(29) 3.1895 no .
C(20) H(30) 2.5762 no .
C(21) H(16) 3.5753 no .
C(21) H(17) 3.2700 no .
C(21) H(20) 3.2869 no .
C(22) H(1) 3.5609 no .
C(22) H(18) 3.2688 no .
C(22) H(28) 2.8427 no .
C(22) H(29) 2.6937 no .
C(22) H(30) 3.3054 no .
C(23) H(1) 2.8555 no .
C(23) H(17) 3.2677 no .
C(23) H(21) 2.6021 no .
C(23) H(27) 2.9165 no .
C(24) H(17) 2.7389 no .
C(24) H(20) 2.6762 no .
C(25) H(11) 3.3772 no .
C(25) H(17) 2.7147 no .
C(25) H(25) 2.6695 no .
C(25) H(26) 2.7525 no .
C(25) H(27) 3.3361 no .
C(26) H(17) 3.5072 no .
C(26) H(20) 3.2279 no .
C(26) H(22) 2.7068 no .
C(26) H(23) 3.3387 no .
C(26) H(24) 2.7116 no .
C(27) H(16) 3.3642 no .
C(27) H(18) 2.6940 no .
C(27) H(19) 2.6711 no .
H(1) H(2) 2.3210 no .
H(1) H(20) 2.4526 no .
H(1) H(21) 2.9558 no .
H(2) H(3) 2.2872 no .
H(3) H(4) 2.3395 no .
H(4) H(5) 2.5856 no .
H(4) H(6) 2.5361 no .
H(8) H(9) 2.3006 no .
H(8) H(11) 3.4560 no .
H(8) H(12) 2.3950 no .
H(8) H(13) 3.1135 no .
H(9) H(10) 2.3053 no .
H(10) H(14) 3.4076 no .
H(10) H(15) 2.3575 no .
H(10) H(16) 3.1708 no .
H(11) H(17) 2.4947 no .
H(11) H(22) 2.8185 no .
H(11) H(23) 3.0495 no .
H(12) H(17) 3.2001 no .
H(16) H(18) 3.4026 no .
H(16) H(29) 3.2115 no .
H(16) H(30) 2.9149 no .
H(17) H(18) 2.3529 no .
H(17) H(21) 3.5681 no .
H(17) H(22) 2.2793 no .
H(17) H(23) 2.7849 no .
H(17) H(25) 3.2182 no .
H(18) H(28) 3.2236 no .
H(18) H(29) 3.4366 no .
H(18) H(30) 2.4036 no .
H(19) H(20) 2.2969 no .
H(19) H(28) 2.8238 no .
H(19) H(29) 2.6015 no .
H(19) H(30) 3.5739 no .
H(20) H(21) 2.4377 no .
H(20) H(27) 2.7671 no .
H(21) H(22) 2.8149 no .
H(21) H(23) 2.3323 no .
H(21) H(24) 2.3169 no .
H(21) H(25) 2.8151 no .
H(21) H(26) 2.2869 no .
H(21) H(27) 2.3656 no .
H(22) H(25) 2.5041 no .
H(22) H(26) 3.0517 no .
H(22) H(27) 3.5519 no .
H(23) H(25) 3.5482 no .
H(24) H(25) 2.9320 no .
H(24) H(26) 2.5985 no .
H(24) H(27) 3.5971 no .
Cl(1) H(4) 3.2579 no 3_665
Cl(1) H(5) 3.0694 no 3_665
Cl(1) H(6) 3.0980 no 1_545
Cl(1) H(6) 3.5116 no 3_665
Cl(1) H(31) 2.6741 no 4_454
Cl(1) H(32) 3.0046 no 2_645
Cl(2) H(1) 3.5504 no 4_555
Cl(2) H(7) 2.9359 no 2_645
Cl(2) H(8) 2.9738 no .
Cl(2) H(9) 3.1851 no .
Cl(2) H(14) 3.5657 no 2_655
Cl(2) H(15) 3.2333 no 2_655
Cl(2) H(20) 3.1046 no 2_555
Cl(3) H(1) 3.2801 no 2_555
Cl(3) H(4) 3.4929 no 4_565
Cl(3) H(19) 2.9748 no 4_555
N(1) H(3) 3.4247 no 3_665
N(1) H(4) 3.5015 no 3_665
N(1) H(29) 3.5900 no 1_565
N(2) H(3) 3.2889 no 3_665
N(2) H(9) 3.2255 no 2_655
N(2) H(10) 3.4060 no 2_655
N(2) H(26) 3.2992 no 1_655
C(1) H(5) 2.9147 no 3_665
C(1) H(31) 3.4720 no 4_454
C(2) H(5) 2.9346 no 3_665
C(2) H(31) 3.0617 no 4_454
C(3) H(5) 2.9982 no 3_665
C(3) H(7) 3.5517 no 3_665
C(3) H(21) 3.0648 no 3_565
C(3) H(26) 3.4855 no 3_565
C(4) H(5) 3.0129 no 3_665
C(4) H(14) 3.3106 no 3_665
C(4) H(21) 3.3532 no 3_565
C(4) H(26) 3.4209 no 3_565
C(4) H(32) 3.5047 no 4_464
C(5) H(5) 2.9675 no 3_665
C(5) H(32) 3.1884 no 4_464
C(6) H(4) 3.3777 no 3_665
C(6) H(5) 2.9068 no 3_665
C(7) H(4) 3.1859 no 3_665
C(9) H(29) 3.4284 no 1_565
C(9) H(31) 3.1942 no 2_655
C(10) H(10) 3.2439 no 2_655
C(11) H(10) 2.9298 no 2_655
C(11) H(15) 3.4548 no 2_655
C(12) H(10) 3.2601 no 2_655
C(12) H(15) 2.8412 no 2_655
C(13) H(15) 3.3516 no 2_655
C(13) H(24) 3.4597 no 2_545
C(13) H(25) 3.5208 no 2_545
C(13) H(26) 3.1533 no 2_545
C(14) H(13) 3.1645 no 2_645
C(14) H(25) 3.3296 no 2_545
C(14) H(26) 3.3665 no 2_545
C(15) H(27) 3.3077 no 1_655
C(16) H(10) 3.2639 no 2_655
C(16) H(27) 3.5332 no 2_555
C(16) H(28) 2.9661 no 1_565
C(16) H(30) 3.3910 no 1_565
C(17) H(3) 3.4129 no 3_665
C(17) H(8) 3.5399 no 2_645
C(17) H(27) 2.9769 no 1_655
C(18) H(12) 3.0377 no 2_545
C(19) H(12) 2.9977 no 2_545
C(19) H(28) 3.3317 no 2_555
C(20) H(12) 3.0455 no 2_545
C(20) H(22) 3.3395 no 2_545
C(21) H(12) 3.1847 no 2_545
C(22) H(8) 3.2351 no 2_545
C(22) H(12) 3.1848 no 2_545
C(23) H(8) 3.2611 no 2_545
C(23) H(12) 3.0853 no 2_545
C(24) H(2) 3.1158 no 3_565
C(24) H(3) 3.5857 no 3_565
C(25) H(2) 3.4186 no 3_565
C(25) H(28) 3.5922 no 1_565
C(26) H(2) 3.4503 no 3_565
C(26) H(3) 3.2297 no 3_565
C(26) H(9) 3.4093 no 2_555
C(26) H(10) 3.4933 no 2_555
C(26) H(12) 3.5147 no 2_545
C(26) H(13) 3.5750 no 2_545
C(26) H(14) 3.2118 no 1_455
C(26) H(30) 3.5970 no 2_555
C(27) H(11) 3.2007 no 1_545
C(27) H(13) 3.0998 no 1_545
C(27) H(25) 3.4163 no 2_545
C(28) H(1) 3.3534 no 4_555
C(28) H(4) 3.3954 no 4_565
C(28) H(5) 3.5346 no 2_645
C(28) H(7) 3.2166 no 2_645
H(1) Cl(2) 3.5504 no 4_454
H(1) Cl(3) 3.2801 no 2_545
H(1) C(28) 3.3534 no 4_454
H(1) H(5) 3.4556 no 3_665
H(1) H(31) 2.7426 no 4_454
H(2) C(24) 3.1158 no 3_565
H(2) C(25) 3.4186 no 3_565
H(2) C(26) 3.4503 no 3_565
H(2) H(5) 3.5514 no 3_665
H(2) H(21) 2.3674 no 3_565
H(2) H(24) 2.9372 no 3_565
H(2) H(26) 2.9326 no 3_565
H(3) N(1) 3.4247 no 3_665
H(3) N(2) 3.2889 no 3_665
H(3) C(17) 3.4129 no 3_665
H(3) C(24) 3.5857 no 3_565
H(3) C(26) 3.2297 no 3_565
H(3) H(5) 3.5749 no 3_665
H(3) H(14) 2.4581 no 3_665
H(3) H(21) 2.9451 no 3_565
H(3) H(26) 2.8024 no 3_565
H(3) H(27) 3.0017 no 3_565
H(3) H(32) 3.1972 no 4_464
H(4) Cl(1) 3.2579 no 3_665
H(4) Cl(3) 3.4929 no 4_464
H(4) N(1) 3.5015 no 3_665
H(4) C(6) 3.3777 no 3_665
H(4) C(7) 3.1859 no 3_665
H(4) C(28) 3.3954 no 4_464
H(4) H(5) 3.5071 no 3_665
H(4) H(14) 3.5683 no 3_665
H(4) H(32) 2.6008 no 4_464
H(5) Cl(1) 3.0694 no 3_665
H(5) C(1) 2.9147 no 3_665
H(5) C(2) 2.9346 no 3_665
H(5) C(3) 2.9982 no 3_665
H(5) C(4) 3.0129 no 3_665
H(5) C(5) 2.9675 no 3_665
H(5) C(6) 2.9068 no 3_665
H(5) C(28) 3.5346 no 2_655
H(5) H(1) 3.4556 no 3_665
H(5) H(2) 3.5514 no 3_665
H(5) H(3) 3.5749 no 3_665
H(5) H(4) 3.5071 no 3_665
H(5) H(31) 2.8134 no 2_655
H(6) Cl(1) 3.0980 no 1_565
H(6) Cl(1) 3.5116 no 3_665
H(6) H(29) 2.9308 no 1_565
H(6) H(31) 3.3646 no 2_655
H(6) H(32) 3.2330 no 4_464
H(7) Cl(2) 2.9359 no 2_655
H(7) C(3) 3.5517 no 3_665
H(7) C(28) 3.2166 no 2_655
H(7) H(9) 3.1414 no 2_655
H(7) H(29) 3.3519 no 1_565
H(7) H(31) 2.9024 no 2_655
H(7) H(32) 3.2859 no 2_655
H(8) Cl(2) 2.9738 no .
H(8) C(17) 3.5399 no 2_655
H(8) C(22) 3.2351 no 2_555
H(8) C(23) 3.2611 no 2_555
H(8) H(10) 3.5880 no 2_655
H(8) H(15) 2.6065 no 2_655
H(8) H(19) 3.2001 no 2_555
H(8) H(20) 3.2111 no 2_555
H(8) H(24) 3.5462 no 2_545
H(8) H(27) 3.5057 no 2_555
H(9) Cl(2) 3.1851 no .
H(9) N(2) 3.2255 no 2_645
H(9) C(26) 3.4093 no 2_545
H(9) H(7) 3.1414 no 2_645
H(9) H(15) 3.4592 no 2_655
H(9) H(24) 3.1234 no 2_545
H(9) H(25) 3.4029 no 2_545
H(9) H(26) 2.6356 no 2_545
H(10) N(2) 3.4060 no 2_645
H(10) C(10) 3.2439 no 2_645
H(10) C(11) 2.9298 no 2_645
H(10) C(12) 3.2601 no 2_645
H(10) C(16) 3.2639 no 2_645
H(10) C(26) 3.4933 no 2_545
H(10) H(8) 3.5880 no 2_645
H(10) H(13) 2.6877 no 2_645
H(10) H(25) 3.0756 no 2_545
H(10) H(26) 3.0535 no 2_545
H(11) C(27) 3.2007 no 1_565
H(11) H(28) 2.5907 no 1_565
H(11) H(29) 3.1804 no 1_565
H(11) H(30) 3.3525 no 1_565
H(12) C(18) 3.0377 no 2_555
H(12) C(19) 2.9977 no 2_555
H(12) C(20) 3.0455 no 2_555
H(12) C(21) 3.1847 no 2_555
H(12) C(22) 3.1848 no 2_555
H(12) C(23) 3.0853 no 2_555
H(12) C(26) 3.5147 no 2_555
H(12) H(17) 3.4933 no 2_555
H(12) H(18) 3.5130 no 2_555
H(12) H(20) 3.5721 no 2_555
H(12) H(25) 3.2642 no 2_555
H(12) H(27) 3.0527 no 2_555
H(12) H(28) 3.0040 no 1_565
H(12) H(30) 3.5332 no 1_565
H(13) C(14) 3.1645 no 2_655
H(13) C(26) 3.5750 no 2_555
H(13) C(27) 3.0998 no 1_565
H(13) H(10) 2.6877 no 2_655
H(13) H(15) 3.5758 no 2_655
H(13) H(25) 3.0866 no 2_555
H(13) H(27) 3.1678 no 2_555
H(13) H(28) 2.8104 no 1_565
H(13) H(29) 3.1977 no 1_565
H(13) H(30) 2.7847 no 1_565
H(14) Cl(2) 3.5657 no 2_645
H(14) C(4) 3.3106 no 3_665
H(14) C(26) 3.2118 no 1_655
H(14) H(3) 2.4581 no 3_665
H(14) H(4) 3.5683 no 3_665
H(14) H(26) 3.0933 no 1_655
H(14) H(27) 2.4898 no 1_655
H(14) H(32) 3.2445 no 2_645
H(15) Cl(2) 3.2333 no 2_645
H(15) C(11) 3.4548 no 2_645
H(15) C(12) 2.8412 no 2_645
H(15) C(13) 3.3516 no 2_645
H(15) H(8) 2.6065 no 2_645
H(15) H(9) 3.4592 no 2_645
H(15) H(13) 3.5758 no 2_645
H(15) H(27) 2.8666 no 1_655
H(16) H(32) 3.3593 no 2_645
H(17) H(12) 3.4933 no 2_545
H(17) H(28) 2.9788 no 2_555
H(18) H(12) 3.5130 no 2_545
H(18) H(22) 2.7544 no 2_545
H(18) H(25) 3.2632 no 2_545
H(19) Cl(3) 2.9748 no 4_454
H(19) H(8) 3.2001 no 2_545
H(19) H(24) 3.2355 no 1_545
H(19) H(31) 3.5078 no 4_454
H(20) Cl(2) 3.1046 no 2_545
H(20) H(8) 3.2111 no 2_545
H(20) H(12) 3.5721 no 2_545
H(21) C(3) 3.0648 no 3_565
H(21) C(4) 3.3532 no 3_565
H(21) H(2) 2.3674 no 3_565
H(21) H(3) 2.9451 no 3_565
H(22) C(20) 3.3395 no 2_555
H(22) H(18) 2.7544 no 2_555
H(22) H(28) 3.1316 no 1_565
H(23) H(28) 3.4427 no 1_565
H(24) C(13) 3.4597 no 2_555
H(24) H(2) 2.9372 no 3_565
H(24) H(8) 3.5462 no 2_555
H(24) H(9) 3.1234 no 2_555
H(24) H(19) 3.2355 no 1_565
H(25) C(13) 3.5208 no 2_555
H(25) C(14) 3.3296 no 2_555
H(25) C(27) 3.4163 no 2_555
H(25) H(9) 3.4029 no 2_555
H(25) H(10) 3.0756 no 2_555
H(25) H(12) 3.2642 no 2_545
H(25) H(13) 3.0866 no 2_545
H(25) H(18) 3.2632 no 2_555
H(25) H(28) 3.3946 no 2_555
H(25) H(30) 2.6484 no 2_555
H(26) N(2) 3.2992 no 1_455
H(26) C(3) 3.4855 no 3_565
H(26) C(4) 3.4209 no 3_565
H(26) C(13) 3.1533 no 2_555
H(26) C(14) 3.3665 no 2_555
H(26) H(2) 2.9326 no 3_565
H(26) H(3) 2.8024 no 3_565
H(26) H(9) 2.6356 no 2_555
H(26) H(10) 3.0535 no 2_555
H(26) H(14) 3.0933 no 1_455
H(27) C(15) 3.3077 no 1_455
H(27) C(16) 3.5332 no 2_545
H(27) C(17) 2.9769 no 1_455
H(27) H(3) 3.0017 no 3_565
H(27) H(8) 3.5057 no 2_545
H(27) H(12) 3.0527 no 2_545
H(27) H(13) 3.1678 no 2_545
H(27) H(14) 2.4898 no 1_455
H(27) H(15) 2.8666 no 1_455
H(28) C(16) 2.9661 no 1_545
H(28) C(19) 3.3317 no 2_545
H(28) C(25) 3.5922 no 1_545
H(28) H(11) 2.5907 no 1_545
H(28) H(12) 3.0040 no 1_545
H(28) H(13) 2.8104 no 1_545
H(28) H(17) 2.9788 no 2_545
H(28) H(22) 3.1316 no 1_545
H(28) H(23) 3.4427 no 1_545
H(28) H(25) 3.3946 no 2_545
H(29) N(1) 3.5900 no 1_545
H(29) C(9) 3.4284 no 1_545
H(29) H(6) 2.9308 no 1_545
H(29) H(7) 3.3519 no 1_545
H(29) H(11) 3.1804 no 1_545
H(29) H(13) 3.1977 no 1_545
H(30) C(16) 3.3910 no 1_545
H(30) C(26) 3.5970 no 2_545
H(30) H(11) 3.3525 no 1_545
H(30) H(12) 3.5332 no 1_545
H(30) H(13) 2.7847 no 1_545
H(30) H(25) 2.6484 no 2_545
H(31) Cl(1) 2.6741 no 4_555
H(31) C(1) 3.4720 no 4_555
H(31) C(2) 3.0617 no 4_555
H(31) C(9) 3.1942 no 2_645
H(31) H(1) 2.7426 no 4_555
H(31) H(5) 2.8134 no 2_645
H(31) H(6) 3.3646 no 2_645
H(31) H(7) 2.9024 no 2_645
H(31) H(19) 3.5078 no 4_555
H(32) Cl(1) 3.0046 no 2_655
H(32) C(4) 3.5047 no 4_565
H(32) C(5) 3.1884 no 4_565
H(32) H(3) 3.1972 no 4_565
H(32) H(4) 2.6008 no 4_565
H(32) H(6) 3.2330 no 4_565
H(32) H(7) 3.2859 no 2_645
H(32) H(14) 3.2445 no 2_655
H(32) H(16) 3.3593 no 2_655

loop_
_geom_torsion_atom_site_label_1
_geom_torsion_atom_site_label_2
_geom_torsion_atom_site_label_3
_geom_torsion_atom_site_label_4
_geom_torsion
_geom_torsion_publ_flag
Cl(1) Ru(1) C(1) C(2) 88.30(14) no
Cl(1) Ru(1) C(1) C(6) -88.80(12) no
Cl(1) Ru(1) C(8) N(3) -99.35(18) no
Cl(1) Ru(1) C(8) C(7) 84.83(12) no
Cl(1) Ru(1) C(18) C(19) 136.37(10) no
Cl(1) Ru(1) C(18) C(23) 9.02(19) no
Cl(1) Ru(1) C(18) C(24) -105.68(16) no
Cl(1) Ru(1) C(19) C(18) -142.30(8) no
Cl(1) Ru(1) C(19) C(20) -10.86(19) no
Cl(1) Ru(1) C(20) C(19) 174.67(5) no
Cl(1) Ru(1) C(20) C(21) -51.14(11) no
Cl(1) Ru(1) C(21) C(20) 135.84(9) no
Cl(1) Ru(1) C(21) C(22) -93.01(8) no
Cl(1) Ru(1) C(21) C(27) 19.10(14) no
Cl(1) Ru(1) C(22) C(21) 88.97(8) no
Cl(1) Ru(1) C(22) C(23) -137.96(7) no
Cl(1) Ru(1) C(23) C(18) -175.98(4) no
Cl(1) Ru(1) C(23) C(22) 49.88(9) no
C(1) Ru(1) C(8) N(3) 175.8(2) no
C(1) Ru(1) C(8) C(7) 0.01(12) no
C(8) Ru(1) C(1) C(2) 178.48(16) no
C(8) Ru(1) C(1) C(6) 1.38(12) no
C(1) Ru(1) C(18) C(19) -139.91(8) no
C(1) Ru(1) C(18) C(23) 92.75(8) no
C(1) Ru(1) C(18) C(24) -21.96(15) no
C(18) Ru(1) C(1) C(2) -68.75(15) no
C(18) Ru(1) C(1) C(6) 114.15(13) no
C(1) Ru(1) C(19) C(18) 48.64(11) no
C(1) Ru(1) C(19) C(20) -179.92(8) no
C(19) Ru(1) C(1) C(2) -96.52(15) no
C(19) Ru(1) C(1) C(6) 86.38(15) no
C(1) Ru(1) C(20) C(19) 0.2(3) no
C(1) Ru(1) C(20) C(21) 134.37(18) no
C(20) Ru(1) C(1) C(2) -96.6(3) no
C(20) Ru(1) C(1) C(6) 86.3(3) no
C(1) Ru(1) C(21) C(20) -141.72(15) no
C(1) Ru(1) C(21) C(22) -10.6(3) no
C(1) Ru(1) C(21) C(27) 101.5(3) no
C(21) Ru(1) C(1) C(2) 4.2(3) no
C(21) Ru(1) C(1) C(6) -172.91(14) no
C(1) Ru(1) C(22) C(21) 174.94(8) no
C(1) Ru(1) C(22) C(23) -51.99(11) no
C(22) Ru(1) C(1) C(2) -2.98(18) no
C(22) Ru(1) C(1) C(6) 179.92(11) no
C(1) Ru(1) C(23) C(18) -89.74(8) no
C(1) Ru(1) C(23) C(22) 136.12(8) no
C(23) Ru(1) C(1) C(2) -30.56(15) no
C(23) Ru(1) C(1) C(6) 152.34(13) no
C(8) Ru(1) C(18) C(19) -62.74(9) no
C(8) Ru(1) C(18) C(23) 169.92(7) no
C(8) Ru(1) C(18) C(24) 55.21(16) no
C(18) Ru(1) C(8) N(3) 87.99(19) no
C(18) Ru(1) C(8) C(7) -87.82(13) no
C(8) Ru(1) C(19) C(18) 124.93(8) no
C(8) Ru(1) C(19) C(20) -103.63(9) no
C(19) Ru(1) C(8) N(3) 54.52(19) no
C(19) Ru(1) C(8) C(7) -121.30(13) no
C(8) Ru(1) C(20) C(19) 80.62(10) no
C(8) Ru(1) C(20) C(21) -145.19(9) no
C(20) Ru(1) C(8) N(3) 17.5(2) no
C(20) Ru(1) C(8) C(7) -158.27(12) no
C(8) Ru(1) C(21) C(20) 45.33(14) no
C(8) Ru(1) C(21) C(22) 176.48(8) no
C(8) Ru(1) C(21) C(27) -71.42(17) no
C(21) Ru(1) C(8) N(3) -7.2(3) no
C(21) Ru(1) C(8) C(7) 176.97(10) no
C(8) Ru(1) C(23) C(18) -18.80(18) no
C(8) Ru(1) C(23) C(22) -152.94(11) no
C(23) Ru(1) C(8) N(3) 100.5(2) no
C(23) Ru(1) C(8) C(7) -75.36(18) no
C(18) Ru(1) C(19) C(18) -0.00(9) no
C(18) Ru(1) C(19) C(20) 131.43(15) no
C(19) Ru(1) C(18) C(19) -0.00(8) no
C(19) Ru(1) C(18) C(23) -127.34(14) no
C(19) Ru(1) C(18) C(24) 118.0(2) no
C(18) Ru(1) C(20) C(19) -30.05(8) no
C(18) Ru(1) C(20) C(21) 104.14(11) no
C(20) Ru(1) C(18) C(19) 29.47(7) no
C(20) Ru(1) C(18) C(23) -97.87(9) no
C(20) Ru(1) C(18) C(24) 147.42(17) no
C(18) Ru(1) C(21) C(20) -66.00(10) no
C(18) Ru(1) C(21) C(22) 65.15(9) no
C(18) Ru(1) C(21) C(27) 177.26(16) no
C(21) Ru(1) C(18) C(19) 64.26(8) no
C(21) Ru(1) C(18) C(23) -63.08(8) no
C(21) Ru(1) C(18) C(24) -177.79(16) no
C(18) Ru(1) C(22) C(21) -104.38(10) no
C(18) Ru(1) C(22) C(23) 28.69(8) no
C(22) Ru(1) C(18) C(19) 100.22(9) no
C(22) Ru(1) C(18) C(23) -27.12(7) no
C(22) Ru(1) C(18) C(24) -141.83(16) no
C(18) Ru(1) C(23) C(18) -0.00(8) no
C(18) Ru(1) C(23) C(22) -134.14(15) no
C(23) Ru(1) C(18) C(19) 127.34(14) no
C(23) Ru(1) C(18) C(23) 0.00(8) no
C(23) Ru(1) C(18) C(24) -114.71(19) no
C(19) Ru(1) C(20) C(19) 0.00(9) no
C(19) Ru(1) C(20) C(21) 134.19(17) no
C(20) Ru(1) C(19) C(18) -131.43(16) no
C(20) Ru(1) C(19) C(20) -0.00(9) no
C(19) Ru(1) C(21) C(20) -28.46(9) no
C(19) Ru(1) C(21) C(22) 102.69(11) no
C(19) Ru(1) C(21) C(27) -145.20(17) no
C(21) Ru(1) C(19) C(18) -104.47(10) no
C(21) Ru(1) C(19) C(20) 26.97(8) no
C(19) Ru(1) C(22) C(21) -65.86(9) no
C(19) Ru(1) C(22) C(23) 67.21(9) no
C(22) Ru(1) C(19) C(18) -67.97(9) no
C(22) Ru(1) C(19) C(20) 63.46(9) no
C(19) Ru(1) C(23) C(18) 32.28(7) no
C(19) Ru(1) C(23) C(22) -101.86(9) no
C(23) Ru(1) C(19) C(18) -32.13(8) no
C(23) Ru(1) C(19) C(20) 99.31(10) no
C(20) Ru(1) C(21) C(20) 0.00(10) no
C(20) Ru(1) C(21) C(22) 131.15(18) no
C(20) Ru(1) C(21) C(27) -116.7(3) no
C(21) Ru(1) C(20) C(19) -134.19(18) no
C(21) Ru(1) C(20) C(21) 0.00(11) no
C(20) Ru(1) C(22) C(21) -28.84(8) no
C(20) Ru(1) C(22) C(23) 104.23(10) no
C(22) Ru(1) C(20) C(19) -104.39(11) no
C(22) Ru(1) C(20) C(21) 29.80(9) no
C(20) Ru(1) C(23) C(18) 70.25(8) no
C(20) Ru(1) C(23) C(22) -63.89(8) no
C(23) Ru(1) C(20) C(19) -68.82(9) no
C(23) Ru(1) C(20) C(21) 65.37(10) no
C(21) Ru(1) C(22) C(21) -0.00(9) no
C(21) Ru(1) C(22) C(23) 133.07(16) no
C(22) Ru(1) C(21) C(20) -131.15(17) no
C(22) Ru(1) C(21) C(22) 0.00(9) no
C(22) Ru(1) C(21) C(27) 112.11(19) no
C(21) Ru(1) C(23) C(18) 105.56(9) no
C(21) Ru(1) C(23) C(22) -28.59(8) no
C(23) Ru(1) C(21) C(20) -103.14(11) no
C(23) Ru(1) C(21) C(22) 28.01(8) no
C(23) Ru(1) C(21) C(27) 140.12(17) no
C(22) Ru(1) C(23) C(18) 134.14(15) no
C(22) Ru(1) C(23) C(22) 0.00(8) no
C(23) Ru(1) C(22) C(21) -133.07(15) no
C(23) Ru(1) C(22) C(23) 0.00(9) no
N(2) N(1) C(7) C(6) 177.42(18) no
N(2) N(1) C(7) C(8) 1.4(2) no
C(7) N(1) N(2) N(3) -0.47(19) no
C(9) N(1) N(2) N(3) 178.55(15) no
C(9) N(1) C(7) C(6) -1.5(4) no
C(9) N(1) C(7) C(8) -177.47(17) no
N(1) N(2) N(3) C(8) -0.69(19) no
N(1) N(2) N(3) C(10) -173.83(13) no
N(2) N(3) C(8) Ru(1) -174.75(16) no
N(2) N(3) C(8) C(7) 1.5(2) no
N(2) N(3) C(10) C(11) 71.1(3) no
N(2) N(3) C(10) C(15) -111.47(18) no
C(8) N(3) C(10) C(11) -101.1(2) no
C(8) N(3) C(10) C(15) 76.4(3) no
C(10) N(3) C(8) Ru(1) -2.4(4) no
C(10) N(3) C(8) C(7) 173.82(16) no
Ru(1) C(1) C(2) C(3) -177.61(12) no
Ru(1) C(1) C(6) C(5) 176.59(12) no
Ru(1) C(1) C(6) C(7) -2.4(2) no
C(2) C(1) C(6) C(5) -0.8(3) no
C(2) C(1) C(6) C(7) -179.72(16) no
C(6) C(1) C(2) C(3) -0.4(3) no
C(1) C(2) C(3) C(4) 1.0(4) no
C(2) C(3) C(4) C(5) -0.3(4) no
C(3) C(4) C(5) C(6) -0.9(4) no
C(4) C(5) C(6) C(1) 1.4(3) no
C(4) C(5) C(6) C(7) -179.79(18) no
C(1) C(6) C(7) N(1) -173.46(19) no
C(1) C(6) C(7) C(8) 2.3(3) no
C(5) C(6) C(7) N(1) 7.6(4) no
C(5) C(6) C(7) C(8) -176.57(18) no
N(1) C(7) C(8) Ru(1) 175.57(13) no
N(1) C(7) C(8) N(3) -1.65(19) no
C(6) C(7) C(8) Ru(1) -1.3(3) no
C(6) C(7) C(8) N(3) -178.56(15) no
N(3) C(10) C(11) C(12) 177.83(15) no
N(3) C(10) C(11) C(16) -2.7(3) no
N(3) C(10) C(15) C(14) -178.59(15) no
N(3) C(10) C(15) C(17) 0.7(3) no
C(11) C(10) C(15) C(14) -1.3(3) no
C(11) C(10) C(15) C(17) 177.98(17) no
C(15) C(10) C(11) C(12) 0.5(3) no
C(15) C(10) C(11) C(16) 179.99(17) no
C(10) C(11) C(12) C(13) 1.0(3) no
C(16) C(11) C(12) C(13) -178.45(18) no
C(11) C(12) C(13) C(14) -1.7(4) no
C(12) C(13) C(14) C(15) 0.9(4) no
C(13) C(14) C(15) C(10) 0.6(3) no
C(13) C(14) C(15) C(17) -178.74(18) no
Ru(1) C(18) C(19) Ru(1) 0.0 no
Ru(1) C(18) C(19) C(20) -58.73(15) no
Ru(1) C(18) C(23) Ru(1) 0.0 no
Ru(1) C(18) C(23) C(22) 53.74(16) no
Ru(1) C(18) C(24) C(25) -60.0(2) no
Ru(1) C(18) C(24) C(26) 174.12(11) no
C(19) C(18) C(23) Ru(1) -56.94(17) no
C(19) C(18) C(23) C(22) -3.2(3) no
C(23) C(18) C(19) Ru(1) 58.29(17) no
C(23) C(18) C(19) C(20) -0.4(3) no
C(19) C(18) C(24) C(25) 31.4(3) no
C(19) C(18) C(24) C(26) -94.4(3) no
C(24) C(18) C(19) Ru(1) -124.9(2) no
C(24) C(18) C(19) C(20) 176.41(17) no
C(23) C(18) C(24) C(25) -151.80(17) no
C(23) C(18) C(24) C(26) 82.3(2) no
C(24) C(18) C(23) Ru(1) 126.07(19) no
C(24) C(18) C(23) C(22) 179.81(17) no
Ru(1) C(19) C(20) Ru(1) 0.0 no
Ru(1) C(19) C(20) C(21) -52.48(16) no
C(18) C(19) C(20) Ru(1) 56.68(17) no
C(18) C(19) C(20) C(21) 4.2(3) no
Ru(1) C(20) C(21) Ru(1) -0.0 no
Ru(1) C(20) C(21) C(22) -53.84(15) no
Ru(1) C(20) C(21) C(27) 124.58(18) no
C(19) C(20) C(21) Ru(1) 49.61(18) no
C(19) C(20) C(21) C(22) -4.2(3) no
C(19) C(20) C(21) C(27) 174.19(17) no
Ru(1) C(21) C(22) Ru(1) 0.0 no
Ru(1) C(21) C(22) C(23) -53.69(16) no
C(20) C(21) C(22) Ru(1) 54.34(19) no
C(20) C(21) C(22) C(23) 0.6(3) no
C(27) C(21) C(22) Ru(1) -124.1(2) no
C(27) C(21) C(22) C(23) -177.83(19) no
Ru(1) C(22) C(23) Ru(1) 0.0 no
Ru(1) C(22) C(23) C(18) -51.66(16) no
C(21) C(22) C(23) Ru(1) 54.8(2) no
C(21) C(22) C(23) C(18) 3.2(3) no
